data_4515804
loop_
_publ_author_name
'Messinis, Antonis M.'
'Batsanov, Andrei S.'
'Wright, William R. H.'
'Howard, Judith A. K.'
'Hanton, Martin J.'
'Dyer, Philip W.'

_publ_section_title
;
 Bis(Imido) Tungsten Complexes: Efficient Precatalysts for the Homogeneous
 Dimerization of Ethylene
;
_journal_issue 12
_journal_name_full 'ACS Catalysis'
_journal_page_first 11249
_journal_paper_doi 10.1021/acscatal.8b02202
_journal_volume 8
_journal_year 2018
_chemical_formula_moiety 'C52 H44 Cl2 N2 O2 W,0.1(C4 H10 O2)'
_chemical_formula_sum 'C52.4 H45 Cl2 N2 O2.2 W'
_chemical_formula_weight 992.65
_space_group_crystal_system trigonal
_space_group_IT_number 148
_space_group_name_Hall '-R 3'
_space_group_name_H-M_alt 'R -3 :H'
_atom_sites_solution_hydrogens mixed
_atom_sites_solution_primary direct
_atom_sites_solution_secondary difmap
_audit_creation_date 2017-10-27
_audit_creation_method
;
Olex2 1.2-beta
(compiled 2017.08.10 svn.r3458 for OlexSys, GUI svn.r5381)
;
_cell_angle_alpha 90
_cell_angle_beta 90
_cell_angle_gamma 120
_cell_formula_units_Z 18
_cell_length_a 32.8492(13)
_cell_length_b 32.8492(13)
_cell_length_c 20.7376(9)
_cell_measurement_reflns_used 9973
_cell_measurement_temperature 120
_cell_measurement_theta_max 23.69
_cell_measurement_theta_min 2.15
_cell_volume 19379.3(14)
_computing_cell_refinement 'SAINT v7.46A (Bruker, 2008)'
_computing_data_collection 'SMART v5.625 (Bruker, 2001)'
_computing_data_reduction 'SAINT v7.46A (Bruker, 2008)'
_computing_molecular_graphics 'Olex2 (Dolomanov et al., 2009)'
_computing_publication_material 'Olex2 (Dolomanov et al., 2009)'
_computing_structure_refinement 'ShelXL 2016/6 (Sheldrick, 2015)'
_computing_structure_solution 'ShelXS (Sheldrick, 2008)'
_diffrn_ambient_temperature 120
_diffrn_detector_area_resol_mean 5.6
_diffrn_measured_fraction_theta_full 1.000
_diffrn_measured_fraction_theta_max 1.000
_diffrn_measurement_device 'three-circle diffractometer'
_diffrn_measurement_device_type 'Bruker SMART CCD 6000 area detector'
_diffrn_measurement_method '\w scans'
_diffrn_radiation_type MoK\a
_diffrn_radiation_wavelength 0.71073
_diffrn_reflns_av_R_equivalents 0.0958
_diffrn_reflns_av_unetI/netI 0.0689
_diffrn_reflns_Laue_measured_fraction_full 1.000
_diffrn_reflns_Laue_measured_fraction_max 1.000
_diffrn_reflns_limit_h_max 42
_diffrn_reflns_limit_h_min -42
_diffrn_reflns_limit_k_max 42
_diffrn_reflns_limit_k_min -42
_diffrn_reflns_limit_l_max 26
_diffrn_reflns_limit_l_min -26
_diffrn_reflns_number 80646
_diffrn_reflns_point_group_measured_fraction_full 1.000
_diffrn_reflns_point_group_measured_fraction_max 1.000
_diffrn_reflns_theta_full 25.242
_diffrn_reflns_theta_max 27.505
_diffrn_reflns_theta_min 1.215
_diffrn_source 'sealed X-ray tube'
_diffrn_source_current 35.0
_diffrn_source_power 1.75
_diffrn_source_target Mo
_diffrn_source_voltage 50.0
_exptl_absorpt_coefficient_mu 2.851
_exptl_absorpt_correction_T_max 0.8460
_exptl_absorpt_correction_T_min 0.7302
_exptl_absorpt_correction_type integration
_exptl_absorpt_process_details
;
 SADABS-2009/1 (Bruker,2010) was used for absorption correction. 
 R(int) was 0.0998 before and 0.0737 after correction. The Ratio 
 of minimum to maximum transmission is 0.8631. The \l/2 correction 
 factor is 0.0015.
;
_exptl_crystal_colour orange
_exptl_crystal_colour_primary orange
_exptl_crystal_density_diffrn 1.531
_exptl_crystal_description rhombohedron
_exptl_crystal_F_000 8982
_exptl_crystal_size_max 0.16
_exptl_crystal_size_mid 0.09
_exptl_crystal_size_min 0.07
_refine_diff_density_max 0.844
_refine_diff_density_min -1.734
_refine_diff_density_rms 0.111
_refine_ls_extinction_method none
_refine_ls_goodness_of_fit_ref 0.965
_refine_ls_hydrogen_treatment constr
_refine_ls_matrix_type full
_refine_ls_number_parameters 534
_refine_ls_number_reflns 9910
_refine_ls_number_restraints 39
_refine_ls_restrained_S_all 0.968
_refine_ls_R_factor_all 0.0752
_refine_ls_R_factor_gt 0.0414
_refine_ls_shift/su_max 0.005
_refine_ls_shift/su_mean 0.000
_refine_ls_structure_factor_coef Fsqd
_refine_ls_weighting_details 'w=1/[\s^2^(Fo^2^)+(0.0370P)^2^] where P=(Fo^2^+2Fc^2^)/3'
_refine_ls_weighting_scheme calc
_refine_ls_wR_factor_gt 0.0761
_refine_ls_wR_factor_ref 0.0840
_reflns_Friedel_coverage 0.000
_reflns_number_gt 6704
_reflns_number_total 9910
_reflns_threshold_expression 'I > 2\s(I)'
_cod_data_source_file W-bisimido.cif
_cod_data_source_block 8_12srv093
_cod_original_cell_volume 19379.3(17)
_cod_original_sg_symbol_H-M 'R -3'
_cod_database_code 4515804
_shelx_shelxl_version_number 2016/6
_shelx_space_group_comment
;
The symmetry employed for this shelxl refinement is uniquely defined
by the following loop, which should always be used as a source of
symmetry information in preference to the above space-group names.
They are only intended as comments.
;
_shelx_estimated_absorpt_t_max 0.825
_shelx_estimated_absorpt_t_min 0.658
_olex2_refinement_description
;
1. Fixed Uiso
 At 1.2 times of:
  All C(H) groups, All C(H,H) groups
 At 1.5 times of:
  All C(H,H,H) groups, All C(H,H,H,H,H,H) groups
2. Restrained distances
 W-O2A \\sim W-O2B
 with sigma of 0.02
 C19B-C18B \\sim C19B-C20B \\sim C20B-C21B \\sim C22B-C21B \\sim C18B-C17A
\\sim C22B-C17A
 with sigma of 0.02
 O2A-C3B \\sim O2B-C3B
 with sigma of 0.02
 O1B-C2A \\sim O1B-C2B
 with sigma of 0.02
 C3B-C2B \\sim C3B-C2A
 with sigma of 0.02
 W-O2B \\sim W-O2A
 with sigma of 0.02
 O2B-C3B \\sim O2A-C3B
 with sigma of 0.02
 C3B-C2B \\sim C3A-C2A
 with sigma of 0.02
 O2B-C3B \\sim O2A-C3A
 with sigma of 0.02
 O1B-C2B \\sim O1B-C2A
 with sigma of 0.02
 O1B-C2B \\sim O1A-C2A
 with sigma of 0.02
 O1B-C1 \\sim O1A-C1
 with sigma of 0.02
3. Uiso/Uaniso restraints and constraints
C41C \\sim C42C \\sim C43C \\sim C44C \\sim C45C \\sim C46C: within 2A with
sigma of 0.04 and sigma for terminal atoms of 0.08
Uiso(C17B) = Uiso(C17A)
Uiso(C41B) = Uiso(C41A)
Uiso(C46B) = Uiso(C46A)
Uiso(C42B) = Uiso(C42A)
Uiso(C43B) = Uiso(C43A)
Uiso(C45B) = Uiso(C45A)
Uiso(C44B) = Uiso(C44A)
4. Rigid body (RIGU) restrains
 O1B, C2A, C3A, O2A, W, C4A
 with sigma for 1-2 distances of 0.004 and sigma for 1-3 distances of 0.004
5. Others
 Fixed Sof: O1B(0.33) O2A(0.67) O2B(0.33) H1BD(0.33) H1BE(0.33) H1BF(0.33)
 H1AA(0.67) H1AB(0.67) H1AC(0.67) C2A(0.67) H2AA(0.67) H2AB(0.67) C2B(0.33)
 H2BA(0.33) H2BB(0.33) C3B(0.33) H3BA(0.33) H3BB(0.33) C4A(0.67) H4AA(0.67)
 H4AB(0.67) H4AC(0.67) C4B(0.33) H4BA(0.33) H4BB(0.33) H4BC(0.33) C17A(0.85)
 C18A(0.85) H18A(0.85) C19A(0.85) H19A(0.85) C20A(0.85) H20A(0.85) C21A(0.85)
 H21A(0.85) C22A(0.85) H22A(0.85) C47A(0.6) C48A(0.6) H48A(0.6) C49A(0.6)
 H49A(0.6) C50A(0.6) H50A(0.6) C51A(0.6) H51A(0.6) C52A(0.6) H52A(0.6)
 C47B(0.4) C48B(0.4) H48B(0.4) C49B(0.4) H49B(0.4) C50B(0.4) H50B(0.4)
 C51B(0.4) H51B(0.4) C52B(0.4) H52B(0.4) C41C(0.15) C42C(0.15) H42C(0.15)
 C43C(0.15) H43C(0.15) C44C(0.15) H44C(0.15) C45C(0.15) H45C(0.15) C46C(0.15)
 H46C(0.15) C17B(0.15) C18B(0.15) H18B(0.15) C19B(0.15) H19B(0.15) C20B(0.15)
 H20B(0.15) C21B(0.15) H21B(0.15) C22B(0.15) H22B(0.15) C41A(0.425) C42A(0.425)
 H42A(0.425) C43A(0.425) H43A(0.425) C44A(0.425) H44A(0.425) C45A(0.425)
 H45A(0.425) C46A(0.425) H46A(0.425) C41B(0.425) C42B(0.425) H42B(0.425)
 C43B(0.425) H43B(0.425) C44B(0.425) H44B(0.425) C45B(0.425) H45B(0.425)
 C46B(0.425) H46B(0.425) C3A(0.67) H3AA(0.67) H3AB(0.67) O1A(0.67)
6.a Riding coordinates:
 C7(H7), C9(H9), C12(H12), C13(H13), C14(H14), C15(H15), C16(H16), C18A(H18A),
 C19A(H19A), C20A(H20A), C21A(H21A)
6.b Free rotating group:
 C41A(C42A,H42A,C43A,H43A,C44A,H44A,C45A,H45A,C46A,H46A), C41B(C42B,H42B,C43B,
 H43B,C44B,H44B,C45B,H45B,C46B,H46B)
6.c Secondary CH2 refined with riding coordinates:
 C2A(H2AA,H2AB), C2B(H2BA,H2BB), C3B(H3BA,H3BB), C3A(H3AA,H3AB)
6.d Me refined with riding coordinates:
 C1(H1BD,H1BE,H1BF), C1(H1AA,H1AB,H1AC), C4A(H4AA,H4AB,H4AC), C4B(H4BA,H4BB,
 H4BC)
6.e Aromatic/amide H refined with riding coordinates:
 C22A(H22A), C48A(H48A), C49A(H49A), C50A(H50A), C51A(H51A), C52A(H52A),
 C48B(H48B), C49B(H49B), C50B(H50B), C51B(H51B), C52B(H52B), C42C(H42C),
 C43C(H43C), C44C(H44C), C45C(H45C), C46C(H46C), C18B(H18B), C19B(H19B),
 C20B(H20B), C21B(H21B), C22B(H22B)
6.f Fitted hexagon refined as free rotating group:
 C41C(C42C,C43C,C44C,C45C,C46C), C17B(C18B,C19B,C20B,C21B,C22B)
;

loop_
_space_group_symop_operation_xyz
'x, y, z'
'-y, x-y, z'
'-x+y, -x, z'
'x+2/3, y+1/3, z+1/3'
'-y+2/3, x-y+1/3, z+1/3'
'-x+y+2/3, -x+1/3, z+1/3'
'x+1/3, y+2/3, z+2/3'
'-y+1/3, x-y+2/3, z+2/3'
'-x+y+1/3, -x+2/3, z+2/3'
'-x, -y, -z'
'y, -x+y, -z'
'x-y, x, -z'
'-x+2/3, -y+1/3, -z+1/3'
'y+2/3, -x+y+1/3, -z+1/3'
'x-y+2/3, x+1/3, -z+1/3'
'-x+1/3, -y+2/3, -z+2/3'
'y+1/3, -x+y+2/3, -z+2/3'
'x-y+1/3, x+2/3, -z+2/3'

loop_
_atom_site_label
_atom_site_type_symbol
_atom_site_fract_x
_atom_site_fract_y
_atom_site_fract_z
_atom_site_U_iso_or_equiv
_atom_site_adp_type
_atom_site_occupancy
_atom_site_site_symmetry_order
_atom_site_calc_flag
_atom_site_refinement_flags_posn
_atom_site_refinement_flags_adp
_atom_site_refinement_flags_occupancy
_atom_site_disorder_assembly
_atom_site_disorder_group
W W 0.66989(2) 0.54270(2) 0.69095(2) 0.03225(6) Uani 1 1 d D U . . .
Cl1 Cl 0.63332(5) 0.58899(4) 0.69319(7) 0.0560(4) Uani 1 1 d . . . . .
Cl2 Cl 0.70672(4) 0.50499(4) 0.74253(5) 0.0360(3) Uani 1 1 d . . . . .
O1B O 0.6178(6) 0.5131(4) 0.7755(7) 0.027(4) Uiso 0.33 1 d D U P A 2
O2A O 0.7106(3) 0.5917(2) 0.7831(3) 0.0369(17) Uani 0.67 1 d D U P A 1
O2B O 0.7022(6) 0.5973(5) 0.7739(6) 0.034(5) Uiso 0.33 1 d D . P A 2
N1 N 0.71591(11) 0.57510(11) 0.63608(16) 0.0280(8) Uani 1 1 d . . . . .
N2 N 0.62643(12) 0.49609(11) 0.64430(17) 0.0327(9) Uani 1 1 d . . . . .
C1 C 0.59397(16) 0.46403(15) 0.7950(2) 0.0440(12) Uani 1 1 d D . . . .
H1BD H 0.585561 0.443994 0.756690 0.066 Uiso 0.33 1 calc R . P A 2
H1BE H 0.614926 0.458373 0.822510 0.066 Uiso 0.33 1 calc R . P A 2
H1BF H 0.565410 0.456635 0.819110 0.066 Uiso 0.33 1 calc R . P A 2
H1AA H 0.578178 0.452068 0.753548 0.066 Uiso 0.67 1 calc R . P A 1
H1AB H 0.611357 0.448017 0.806603 0.066 Uiso 0.67 1 calc R . P A 1
H1AC H 0.570492 0.458114 0.828373 0.066 Uiso 0.67 1 calc R . P A 1
C2A C 0.6514(2) 0.5353(2) 0.8482(3) 0.0356(16) Uani 0.67 1 d D U P A 1
H2AA H 0.671716 0.522089 0.859622 0.043 Uiso 0.67 1 calc R . P A 1
H2AB H 0.628921 0.528678 0.883846 0.043 Uiso 0.67 1 calc R . P A 1
C2B C 0.6310(5) 0.5442(5) 0.8285(8) 0.051(4) Uiso 0.33 1 d D . P A 2
H2BA H 0.618345 0.525569 0.868486 0.061 Uiso 0.33 1 calc R . P A 2
H2BB H 0.616557 0.564221 0.823579 0.061 Uiso 0.33 1 calc R . P A 2
C3B C 0.6819(6) 0.5743(6) 0.8350(9) 0.040(6) Uiso 0.33 1 d D . P A 2
H3BA H 0.688914 0.598374 0.868629 0.048 Uiso 0.33 1 calc R . P A 2
H3BB H 0.696033 0.555202 0.848521 0.048 Uiso 0.33 1 calc R . P A 2
C4A C 0.7460(2) 0.6402(3) 0.7756(3) 0.0391(18) Uani 0.67 1 d . U P A 1
H4AA H 0.766221 0.643507 0.738956 0.059 Uiso 0.67 1 calc R . P A 1
H4AB H 0.730856 0.659019 0.767884 0.059 Uiso 0.67 1 calc R . P A 1
H4AC H 0.765022 0.651305 0.814954 0.059 Uiso 0.67 1 calc R . P A 1
C4B C 0.7498(5) 0.6202(6) 0.7789(7) 0.030(4) Uiso 0.33 1 d . . P A 2
H4BA H 0.763783 0.635741 0.737876 0.045 Uiso 0.33 1 calc R . P A 2
H4BB H 0.759863 0.643716 0.813234 0.045 Uiso 0.33 1 calc R . P A 2
H4BC H 0.760027 0.597537 0.789039 0.045 Uiso 0.33 1 calc R . P A 2
C5 C 0.74584(13) 0.59152(14) 0.58271(18) 0.0249(9) Uani 1 1 d . . . . .
C6 C 0.77248(13) 0.64002(14) 0.57200(19) 0.0256(9) Uani 1 1 d . . . . .
C7 C 0.80129(14) 0.65683(15) 0.5177(2) 0.0339(10) Uani 1 1 d . . . . .
H7 H 0.818708 0.689781 0.510607 0.041 Uiso 1 1 d R . . . .
C8 C 0.80548(14) 0.62720(16) 0.4734(2) 0.0357(11) Uani 1 1 d . . . . .
C9 C 0.77880(14) 0.57937(16) 0.4858(2) 0.0336(11) Uani 1 1 d . . . . .
H9 H 0.780583 0.558245 0.456127 0.040 Uiso 1 1 d R . . . .
C10 C 0.74966(13) 0.56064(14) 0.53844(19) 0.0278(9) Uani 1 1 d . . . . .
C11 C 0.77062(14) 0.67488(14) 0.61652(19) 0.0269(9) Uani 1 1 d . . . . .
C12 C 0.72853(15) 0.67472(14) 0.6266(2) 0.0329(10) Uani 1 1 d . . . . .
H12 H 0.700600 0.651011 0.606838 0.040 Uiso 1 1 d R . . . .
C13 C 0.72698(16) 0.70775(15) 0.6654(2) 0.0434(12) Uani 1 1 d . . . . .
H13 H 0.698391 0.708071 0.670373 0.052 Uiso 1 1 d R . . . .
C14 C 0.76782(18) 0.74114(16) 0.6967(3) 0.0485(13) Uani 1 1 d . . . . .
H14 H 0.766819 0.763997 0.723720 0.058 Uiso 1 1 d R . . . .
C15 C 0.80924(16) 0.74148(15) 0.6882(2) 0.0401(11) Uani 1 1 d . . . . .
H15 H 0.836589 0.763635 0.710773 0.048 Uiso 1 1 d R . . . .
C16 C 0.81124(15) 0.70934(14) 0.64782(19) 0.0311(10) Uani 1 1 d . . . . .
H16 H 0.840323 0.710339 0.640820 0.037 Uiso 1 1 d R . . . .
C17A C 0.83634(17) 0.64419(17) 0.4166(2) 0.0283(12) Uiso 0.85 1 d D . P B 1
C18A C 0.84178(17) 0.68277(18) 0.3833(2) 0.0336(12) Uani 0.85 1 d . . P B 1
H18A H 0.826730 0.699391 0.397826 0.040 Uiso 0.85 1 d R . P B 1
C19A C 0.87006(19) 0.6989(2) 0.3291(3) 0.0454(15) Uani 0.85 1 d . . P B 1
H19A H 0.873843 0.725914 0.306983 0.054 Uiso 0.85 1 d R . P B 1
C20A C 0.89343(19) 0.6766(2) 0.3073(3) 0.0485(15) Uani 0.85 1 d . . P B 1
H20A H 0.911754 0.687111 0.269105 0.058 Uiso 0.85 1 d R . P B 1
C21A C 0.8883(2) 0.6381(2) 0.3404(3) 0.0485(15) Uani 0.85 1 d . . P B 1
H21A H 0.904406 0.622600 0.325919 0.058 Uiso 0.85 1 d R . P B 1
C22A C 0.86074(18) 0.62243(19) 0.3946(3) 0.0394(13) Uani 0.85 1 d . . P B 1
H22A H 0.858289 0.596228 0.417427 0.047 Uiso 0.85 1 calc R . P B 1
C23 C 0.72422(14) 0.50812(15) 0.5431(2) 0.0307(10) Uani 1 1 d . . . . .
C24 C 0.69517(16) 0.48186(16) 0.4924(2) 0.0431(12) Uani 1 1 d . . . . .
H24 H 0.689078 0.497650 0.458702 0.052 Uiso 1 1 calc R . . . .
C25 C 0.67498(17) 0.43371(18) 0.4897(3) 0.0529(14) Uani 1 1 d . . . . .
H25 H 0.654309 0.416478 0.455368 0.063 Uiso 1 1 calc R . . . .
C26 C 0.68488(17) 0.41136(18) 0.5361(3) 0.0538(15) Uani 1 1 d . . . . .
H26 H 0.671535 0.378210 0.533926 0.065 Uiso 1 1 calc R . . . .
C27 C 0.71448(17) 0.43618(17) 0.5874(3) 0.0487(13) Uani 1 1 d . . . . .
H27 H 0.721346 0.420048 0.619824 0.058 Uiso 1 1 calc R . . . .
C28 C 0.73394(15) 0.48496(15) 0.5908(2) 0.0378(11) Uani 1 1 d . . . . .
H28 H 0.753784 0.502077 0.625853 0.045 Uiso 1 1 calc R . . . .
C29 C 0.60107(15) 0.46893(15) 0.5926(2) 0.0353(11) Uani 1 1 d . . . . .
C30 C 0.57916(16) 0.41926(16) 0.5966(2) 0.0400(11) Uani 1 1 d . . . . .
C31 C 0.55508(19) 0.39205(18) 0.5433(3) 0.0502(14) Uani 1 1 d . . . . .
H31 H 0.5427(18) 0.3649(18) 0.549(3) 0.060 Uiso 1 1 d R . . . .
C32 C 0.5507(2) 0.4113(2) 0.4859(2) 0.0617(16) Uani 1 1 d D . . . .
C33 C 0.5705(2) 0.4604(2) 0.4852(3) 0.0614(17) Uani 1 1 d . . . . .
H33 H 0.5653(19) 0.4737(19) 0.452(3) 0.074 Uiso 1 1 d R . . . .
C34 C 0.59478(17) 0.48921(17) 0.5369(2) 0.0428(12) Uani 1 1 d . . . . .
C35 C 0.58023(15) 0.39318(14) 0.6547(2) 0.0346(10) Uani 1 1 d . . . . .
C36 C 0.62189(16) 0.40207(16) 0.6850(3) 0.0452(13) Uani 1 1 d . . . . .
H36 H 0.651016 0.427565 0.670787 0.054 Uiso 1 1 calc R . . . .
C37 C 0.62127(19) 0.37442(17) 0.7351(3) 0.0492(13) Uani 1 1 d . . . . .
H37 H 0.649899 0.381228 0.755509 0.059 Uiso 1 1 calc R . . . .
C38 C 0.5800(2) 0.33730(18) 0.7560(3) 0.0591(15) Uani 1 1 d . . . . .
H38 H 0.579794 0.317888 0.790040 0.071 Uiso 1 1 calc R . . . .
C39 C 0.53840(19) 0.32823(18) 0.7270(3) 0.0574(15) Uani 1 1 d . . . . .
H39 H 0.509546 0.302678 0.741889 0.069 Uiso 1 1 calc R . . . .
C40 C 0.53809(16) 0.35556(16) 0.6770(2) 0.0428(12) Uani 1 1 d . . . . .
H40 H 0.509165 0.348841 0.657702 0.051 Uiso 1 1 calc R . . . .
C47A C 0.6160(4) 0.5420(4) 0.5298(5) 0.032(3) Uiso 0.6 1 d . . P C 1
C48A C 0.6529(3) 0.5693(3) 0.4900(5) 0.024(3) Uiso 0.6 1 d . . P C 1
H48A H 0.670653 0.556408 0.472032 0.029 Uiso 0.6 1 calc R . P C 1
C49A C 0.6646(4) 0.6130(4) 0.4759(5) 0.037(3) Uiso 0.6 1 d . . P C 1
H49A H 0.691555 0.630838 0.449808 0.045 Uiso 0.6 1 calc R . P C 1
C50A C 0.6398(3) 0.6342(3) 0.4968(5) 0.036(3) Uiso 0.6 1 d . . P C 1
H50A H 0.647637 0.664847 0.482811 0.043 Uiso 0.6 1 calc R . P C 1
C51A C 0.6020(3) 0.6083(3) 0.5402(5) 0.046(2) Uiso 0.6 1 d . . P C 1
H51A H 0.584774 0.621859 0.557734 0.055 Uiso 0.6 1 calc R . P C 1
C52A C 0.5906(3) 0.5627(3) 0.5565(4) 0.044(2) Uiso 0.6 1 d . . P C 1
H52A H 0.565652 0.545185 0.585846 0.052 Uiso 0.6 1 calc R . P C 1
C47B C 0.6026(5) 0.5371(5) 0.5262(7) 0.032(4) Uiso 0.4 1 d . . P C 2
C48B C 0.6449(6) 0.5680(6) 0.5020(8) 0.042(5) Uiso 0.4 1 d . . P C 2
H48B H 0.667250 0.558098 0.495626 0.050 Uiso 0.4 1 calc R . P C 2
C49B C 0.6582(7) 0.6173(6) 0.4848(8) 0.040(5) Uiso 0.4 1 d . . P C 2
H49B H 0.686709 0.638660 0.463688 0.048 Uiso 0.4 1 calc R . P C 2
C50B C 0.6244(5) 0.6283(5) 0.5029(7) 0.036(4) Uiso 0.4 1 d . . P C 2
H50B H 0.631832 0.660167 0.500211 0.044 Uiso 0.4 1 calc R . P C 2
C51B C 0.5832(5) 0.5975(5) 0.5234(7) 0.051(4) Uiso 0.4 1 d . . P C 2
H51B H 0.560535 0.606857 0.530971 0.061 Uiso 0.4 1 calc R . P C 2
C52B C 0.5713(5) 0.5525(5) 0.5344(6) 0.047(3) Uiso 0.4 1 d . . P C 2
H52B H 0.540271 0.530936 0.548295 0.056 Uiso 0.4 1 calc R . P C 2
C41C C 0.5063(5) 0.3839(7) 0.4410(9) 0.048(8) Uiso 0.15 1 d D U P D 3
C42C C 0.5081(6) 0.4033(6) 0.3807(10) 0.021(7) Uiso 0.15 1 d G U P D 3
H42C H 0.533085 0.433796 0.370488 0.025 Uiso 0.15 1 calc R . P D 3
C43C C 0.4732(8) 0.3779(8) 0.3354(8) 0.068(11) Uiso 0.15 1 d G U P D 3
H43C H 0.474408 0.391185 0.294259 0.081 Uiso 0.15 1 calc R . P D 3
C44C C 0.4366(7) 0.3333(8) 0.3504(10) 0.078(12) Uiso 0.15 1 d G U P D 3
H44C H 0.412747 0.315972 0.319455 0.094 Uiso 0.15 1 calc R . P D 3
C45C C 0.4348(6) 0.3139(6) 0.4107(11) 0.052(8) Uiso 0.15 1 d G U P D 3
H45C H 0.409763 0.283370 0.420880 0.062 Uiso 0.15 1 calc R . P D 3
C46C C 0.4697(7) 0.3392(7) 0.4559(8) 0.054(9) Uiso 0.15 1 d G U P D 3
H46C H 0.468440 0.325981 0.497111 0.065 Uiso 0.15 1 calc R . P D 3
C17B C 0.8334(7) 0.6584(7) 0.4118(8) 0.0283(12) Uiso 0.15 1 d . . P B 2
C18B C 0.8701(7) 0.7047(7) 0.4130(8) 0.044(8) Uiso 0.15 1 d DG . P B 2
H18B H 0.877145 0.722455 0.451657 0.053 Uiso 0.15 1 calc R . P B 2
C19B C 0.8964(7) 0.7249(6) 0.3577(10) 0.045(8) Uiso 0.15 1 d DG . P B 2
H19B H 0.921508 0.756508 0.358516 0.054 Uiso 0.15 1 calc R . P B 2
C20B C 0.8861(7) 0.6988(7) 0.3011(8) 0.028(7) Uiso 0.15 1 d DG . P B 2
H20B H 0.904076 0.712667 0.263306 0.034 Uiso 0.15 1 calc R . P B 2
C21B C 0.8494(8) 0.6526(7) 0.2999(8) 0.073(12) Uiso 0.15 1 d DG . P B 2
H21B H 0.842281 0.634773 0.261237 0.088 Uiso 0.15 1 calc R . P B 2
C22B C 0.8230(7) 0.6323(6) 0.3552(10) 0.047(8) Uiso 0.15 1 d DG . P B 2
H22B H 0.797918 0.600720 0.354377 0.056 Uiso 0.15 1 calc R . P B 2
C41A C 0.5325(4) 0.3764(3) 0.4328(4) 0.0421(19) Uiso 0.425 1 d . . P D 1
C42A C 0.5368(3) 0.3366(3) 0.4248(4) 0.0401(18) Uiso 0.425 1 d G . P D 1
H42A H 0.553174 0.329055 0.455947 0.048 Uiso 0.425 1 d G . P D 1
C43A C 0.5171(3) 0.3080(3) 0.3712(4) 0.046(2) Uiso 0.425 1 d G . P D 1
H43A H 0.519968 0.280830 0.365774 0.055 Uiso 0.425 1 d G . P D 1
C44A C 0.4931(3) 0.3190(3) 0.3256(3) 0.050(2) Uiso 0.425 1 d G . P D 1
H44A H 0.479663 0.299401 0.289021 0.060 Uiso 0.425 1 d G . P D 1
C45A C 0.4888(3) 0.3587(3) 0.3336(4) 0.061(3) Uiso 0.425 1 d G . P D 1
H45A H 0.472473 0.366216 0.302401 0.074 Uiso 0.425 1 d G . P D 1
C46A C 0.5085(4) 0.3874(3) 0.3871(5) 0.058(3) Uiso 0.425 1 d G . P D 1
H46A H 0.505619 0.414561 0.392614 0.070 Uiso 0.425 1 d G . P D 1
C41B C 0.5271(4) 0.3847(3) 0.4258(4) 0.0421(19) Uiso 0.425 1 d . . P D 2
C42B C 0.5277(3) 0.3431(3) 0.4167(4) 0.0401(18) Uiso 0.425 1 d G . P D 2
H42B H 0.544383 0.334447 0.445796 0.048 Uiso 0.425 1 d G . P D 2
C43B C 0.5040(3) 0.3142(3) 0.3646(4) 0.046(2) Uiso 0.425 1 d G . P D 2
H43B H 0.504492 0.285739 0.358316 0.055 Uiso 0.425 1 d G . P D 2
C44B C 0.4796(3) 0.3269(3) 0.3219(4) 0.050(2) Uiso 0.425 1 d G . P D 2
H44B H 0.463454 0.307076 0.286431 0.060 Uiso 0.425 1 d G . P D 2
C45B C 0.4790(4) 0.3684(3) 0.3312(5) 0.061(3) Uiso 0.425 1 d G . P D 2
H45B H 0.462337 0.377032 0.301964 0.074 Uiso 0.425 1 d G . P D 2
C46B C 0.5027(4) 0.3973(3) 0.3831(5) 0.058(3) Uiso 0.425 1 d G . P D 2
H46B H 0.502308 0.425710 0.389473 0.070 Uiso 0.425 1 d G . P D 2
C3A C 0.6806(3) 0.5870(3) 0.8378(4) 0.047(3) Uani 0.67 1 d D U P A 1
H3AA H 0.660647 0.600873 0.827699 0.057 Uiso 0.67 1 calc R . P A 1
H3AB H 0.699735 0.602762 0.876467 0.057 Uiso 0.67 1 calc R . P A 1
O1A O 0.6267(3) 0.5147(2) 0.7900(3) 0.0357(18) Uani 0.67 1 d D . P A 1

loop_
_atom_site_aniso_label
_atom_site_aniso_U_11
_atom_site_aniso_U_22
_atom_site_aniso_U_33
_atom_site_aniso_U_23
_atom_site_aniso_U_13
_atom_site_aniso_U_12
W 0.03375(11) 0.02203(10) 0.03954(11) 0.00362(8) 0.01443(9) 0.01286(8)
Cl1 0.0578(8) 0.0350(7) 0.0847(10) 0.0180(6) 0.0409(7) 0.0304(6)
Cl2 0.0382(6) 0.0326(6) 0.0374(6) 0.0012(5) 0.0051(5) 0.0180(5)
O2A 0.053(4) 0.023(3) 0.037(3) 0.005(2) 0.018(3) 0.021(3)
N1 0.0295(19) 0.0190(17) 0.034(2) -0.0005(15) 0.0008(16) 0.0114(15)
N2 0.0281(19) 0.0238(19) 0.046(2) 0.0058(17) 0.0134(17) 0.0132(16)
C1 0.042(3) 0.027(2) 0.054(3) 0.009(2) 0.016(2) 0.010(2)
C2A 0.035(4) 0.035(4) 0.033(4) -0.002(3) 0.012(3) 0.016(3)
C4A 0.032(4) 0.042(4) 0.028(4) -0.002(3) -0.001(3) 0.007(3)
C5 0.020(2) 0.027(2) 0.024(2) -0.0019(17) -0.0012(17) 0.0092(18)
C6 0.019(2) 0.027(2) 0.025(2) -0.0024(17) -0.0040(17) 0.0063(18)
C7 0.025(2) 0.030(2) 0.034(3) 0.002(2) -0.0014(19) 0.0043(19)
C8 0.021(2) 0.043(3) 0.029(2) -0.005(2) -0.0003(18) 0.006(2)
C9 0.026(2) 0.041(3) 0.030(3) -0.012(2) -0.0033(19) 0.014(2)
C10 0.018(2) 0.032(2) 0.029(2) -0.0034(19) -0.0016(17) 0.0093(18)
C11 0.026(2) 0.024(2) 0.025(2) 0.0063(17) -0.0006(18) 0.0076(18)
C12 0.032(2) 0.024(2) 0.036(3) 0.0007(19) -0.004(2) 0.0089(19)
C13 0.034(3) 0.028(2) 0.064(3) -0.004(2) 0.009(2) 0.012(2)
C14 0.050(3) 0.031(3) 0.061(3) -0.009(2) 0.011(3) 0.018(2)
C15 0.035(3) 0.028(2) 0.044(3) -0.006(2) -0.004(2) 0.005(2)
C16 0.028(2) 0.027(2) 0.033(2) 0.0043(19) -0.0012(19) 0.0103(19)
C18A 0.031(3) 0.043(3) 0.030(3) 0.009(2) 0.005(2) 0.021(3)
C19A 0.042(3) 0.058(4) 0.042(4) 0.010(3) 0.004(3) 0.031(3)
C20A 0.036(3) 0.064(4) 0.044(4) 0.015(3) 0.017(3) 0.023(3)
C21A 0.042(3) 0.059(4) 0.052(4) 0.010(3) 0.017(3) 0.031(3)
C22A 0.033(3) 0.040(3) 0.045(3) 0.009(3) 0.011(3) 0.018(3)
C23 0.024(2) 0.031(2) 0.038(3) -0.008(2) 0.0053(19) 0.014(2)
C24 0.040(3) 0.042(3) 0.047(3) -0.012(2) -0.003(2) 0.020(2)
C25 0.040(3) 0.038(3) 0.074(4) -0.024(3) -0.011(3) 0.015(3)
C26 0.040(3) 0.033(3) 0.083(4) -0.017(3) 0.007(3) 0.014(2)
C27 0.041(3) 0.042(3) 0.069(4) 0.004(3) 0.010(3) 0.025(3)
C28 0.029(2) 0.033(3) 0.049(3) 0.001(2) 0.007(2) 0.014(2)
C29 0.034(3) 0.033(2) 0.041(3) 0.005(2) 0.015(2) 0.018(2)
C30 0.033(3) 0.035(3) 0.048(3) 0.004(2) 0.017(2) 0.014(2)
C31 0.049(3) 0.041(3) 0.049(3) -0.005(3) 0.015(3) 0.014(3)
C32 0.072(4) 0.061(4) 0.036(3) -0.003(3) 0.010(3) 0.021(3)
C33 0.088(5) 0.050(4) 0.038(3) 0.007(3) 0.012(3) 0.029(3)
C34 0.047(3) 0.043(3) 0.036(3) 0.005(2) 0.016(2) 0.021(2)
C35 0.030(2) 0.024(2) 0.044(3) -0.001(2) 0.009(2) 0.009(2)
C36 0.031(3) 0.026(2) 0.071(4) -0.009(2) 0.003(2) 0.009(2)
C37 0.051(3) 0.034(3) 0.067(4) -0.006(3) -0.007(3) 0.025(3)
C38 0.084(4) 0.034(3) 0.058(4) 0.004(3) -0.007(3) 0.028(3)
C39 0.046(3) 0.039(3) 0.061(4) 0.007(3) 0.001(3) 0.002(3)
C40 0.031(3) 0.036(3) 0.051(3) 0.005(2) 0.004(2) 0.009(2)
C3A 0.062(6) 0.032(4) 0.041(5) -0.001(4) 0.022(4) 0.019(4)
O1A 0.037(4) 0.029(3) 0.036(4) 0.006(3) 0.010(3) 0.012(3)

loop_
_atom_type_symbol
_atom_type_description
_atom_type_scat_dispersion_real
_atom_type_scat_dispersion_imag
_atom_type_scat_source
C C 0.0033 0.0016 'International Tables Vol C Tables 4.2.6.8 and 6.1.1.4'
H H 0.0000 0.0000 'International Tables Vol C Tables 4.2.6.8 and 6.1.1.4'
N N 0.0061 0.0033 'International Tables Vol C Tables 4.2.6.8 and 6.1.1.4'
O O 0.0106 0.0060 'International Tables Vol C Tables 4.2.6.8 and 6.1.1.4'
Cl Cl 0.1484 0.1585 'International Tables Vol C Tables 4.2.6.8 and 6.1.1.4'
W W -0.8490 6.8722 'International Tables Vol C Tables 4.2.6.8 and 6.1.1.4'

loop_
_exptl_crystal_face_index_h
_exptl_crystal_face_index_k
_exptl_crystal_face_index_l
_exptl_crystal_face_perp_dist
1.00 -3.00 1.00 0.0350
-1.00 3.00 -1.00 0.0350
-1.00 0.00 0.00 0.0400
1.00 0.00 0.00 0.0400
-2.00 2.00 1.00 0.0450
2.00 -2.00 -1.00 0.0450

loop_
_geom_angle_atom_site_label_1
_geom_angle_atom_site_label_2
_geom_angle_atom_site_label_3
_geom_angle
Cl1 W Cl2 151.90(5)
Cl1 W O2A 81.18(19)
Cl1 W O1A 80.6(2)
Cl2 W O2A 74.64(18)
Cl2 W O1A 76.8(2)
O1B W Cl1 75.3(4)
O1B W Cl2 84.4(4)
O1B W O2B 73.6(5)
O2B W Cl1 70.8(4)
O2B W Cl2 85.1(3)
N1 W Cl1 100.52(11)
N1 W Cl2 95.67(11)
N1 W O1B 168.7(3)
N1 W O2A 94.93(19)
N1 W O2B 95.1(4)
N1 W N2 104.30(15)
N1 W O1A 161.3(2)
N2 W Cl1 96.77(11)
N2 W Cl2 101.30(11)
N2 W O1B 86.8(3)
N2 W O2A 160.69(19)
N2 W O2B 158.7(4)
N2 W O1A 93.98(19)
O1A W O2A 66.7(2)
C1 O1B W 123.7(10)
C2B O1B W 113.2(10)
C2B O1B C1 112.6(13)
C4A O2A W 121.5(4)
C4A O2A C3A 109.3(6)
C3A O2A W 115.0(6)
C3B O2B W 109.4(11)
C4B O2B W 116.0(10)
C4B O2B C3B 108.8(13)
C5 N1 W 166.0(3)
C29 N2 W 162.0(3)
O1A C2A C3A 108.1(6)
O1B C2B C3B 113.3(15)
O2B C3B C2B 110.0(16)
N1 C5 C6 118.9(3)
N1 C5 C10 122.2(3)
C6 C5 C10 118.8(4)
C5 C6 C11 122.1(3)
C7 C6 C5 119.5(4)
C7 C6 C11 118.3(4)
C6 C7 C8 122.7(4)
C7 C8 C17A 123.6(4)
C7 C8 C17B 107.6(8)
C9 C8 C7 116.2(4)
C9 C8 C17A 120.2(4)
C9 C8 C17B 134.8(8)
C10 C9 C8 123.8(4)
C5 C10 C23 125.7(4)
C9 C10 C5 118.9(4)
C9 C10 C23 115.4(4)
C12 C11 C6 120.6(4)
C12 C11 C16 118.3(4)
C16 C11 C6 121.1(4)
C13 C12 C11 120.9(4)
C12 C13 C14 119.5(4)
C15 C14 C13 120.5(4)
C14 C15 C16 120.2(4)
C15 C16 C11 120.6(4)
C18A C17A C8 120.0(4)
C18A C17A C22A 117.7(5)
C22A C17A C8 122.3(4)
C17A C18A C19A 121.0(5)
C20A C19A C18A 120.6(6)
C21A C20A C19A 118.7(5)
C22A C21A C20A 120.8(5)
C21A C22A C17A 121.1(5)
C24 C23 C10 118.7(4)
C28 C23 C10 122.2(4)
C28 C23 C24 118.4(4)
C25 C24 C23 122.1(5)
C26 C25 C24 119.2(5)
C25 C26 C27 121.0(5)
C26 C27 C28 119.5(5)
C23 C28 C27 119.8(4)
N2 C29 C30 119.6(4)
N2 C29 C34 121.3(4)
C34 C29 C30 119.0(4)
C29 C30 C35 124.4(4)
C31 C30 C29 119.3(5)
C31 C30 C35 116.2(4)
C32 C31 C30 122.9(5)
C31 C32 C33 116.0(5)
C31 C32 C41C 121.5(9)
C31 C32 C41A 112.1(6)
C31 C32 C41B 126.0(6)
C33 C32 C41C 114.5(9)
C33 C32 C41A 131.0(6)
C33 C32 C41B 118.0(6)
C34 C33 C32 123.7(5)
C29 C34 C47A 122.0(5)
C29 C34 C47B 129.8(7)
C33 C34 C29 118.9(5)
C33 C34 C47A 119.0(6)
C33 C34 C47B 110.3(7)
C36 C35 C30 123.1(4)
C40 C35 C30 118.7(4)
C40 C35 C36 118.0(4)
C37 C36 C35 120.9(5)
C38 C37 C36 120.7(5)
C37 C38 C39 119.3(5)
C40 C39 C38 121.1(5)
C39 C40 C35 120.1(5)
C48A C47A C34 123.7(8)
C48A C47A C52A 117.5(9)
C52A C47A C34 117.7(8)
C49A C48A C47A 121.7(10)
C48A C49A C50A 123.8(11)
C49A C50A C51A 117.1(9)
C52A C51A C50A 118.9(9)
C51A C52A C47A 120.9(9)
C48B C47B C34 115.0(13)
C48B C47B C52B 116.9(14)
C52B C47B C34 128.0(12)
C47B C48B C49B 122.7(16)
C50B C49B C48B 112.3(15)
C51B C50B C49B 123.3(15)
C50B C51B C52B 122.1(14)
C51B C52B C47B 121.9(14)
C42C C41C C32 117.0(14)
C42C C41C C46C 120.0
C46C C41C C32 122.4(13)
C43C C42C C41C 120.0
C44C C43C C42C 120.0
C43C C44C C45C 120.0
C46C C45C C44C 120.0
C45C C46C C41C 120.0
C18B C17B C8 126.1(12)
C18B C17B C22B 120.0
C22B C17B C8 113.1(12)
C19B C18B C17B 120.0
C20B C19B C18B 120.0
C21B C20B C19B 120.0
C22B C21B C20B 120.0
C21B C22B C17B 120.0
C42A C41A C32 128.7(6)
C42A C41A C46A 119.9
C46A C41A C32 111.4(6)
C43A C42A C41A 120.0
C42A C43A C44A 120.0
C45A C44A C43A 120.0
C44A C45A C46A 120.1
C45A C46A C41A 120.0
C42B C41B C32 115.5(6)
C46B C41B C32 124.3(6)
C46B C41B C42B 120.1
C41B C42B C43B 120.0
C42B C43B C44B 119.9
C45B C44B C43B 120.0
C44B C45B C46B 120.1
C41B C46B C45B 120.0
O2A C3A C2A 104.4(7)
C1 O1A W 117.0(4)
C2A O1A W 117.1(5)
C2A O1A C1 113.6(6)

loop_
_geom_bond_atom_site_label_1
_geom_bond_atom_site_label_2
_geom_bond_distance
W Cl1 2.3631(12)
W Cl2 2.3749(11)
W O1B 2.299(18)
W O2A 2.426(6)
W O2B 2.323(12)
W N1 1.762(3)
W N2 1.770(4)
W O1A 2.403(7)
O1B C1 1.455(13)
O1B C2B 1.411(15)
O2A C4A 1.436(9)
O2A C3A 1.458(8)
O2B C3B 1.455(15)
O2B C4B 1.36(2)
N1 C5 1.397(5)
N2 C29 1.376(5)
C1 O1A 1.465(7)
C2A C3A 1.491(9)
C2A O1A 1.422(9)
C2B C3B 1.464(16)
C5 C6 1.400(5)
C5 C10 1.419(5)
C6 C7 1.394(5)
C6 C11 1.496(5)
C7 C8 1.394(6)
C8 C9 1.388(6)
C8 C17A 1.470(6)
C8 C17B 1.608(16)
C9 C10 1.377(6)
C10 C23 1.497(6)
C11 C12 1.396(6)
C11 C16 1.405(5)
C12 C13 1.371(6)
C13 C14 1.398(6)
C14 C15 1.367(6)
C15 C16 1.375(6)
C17A C18A 1.375(7)
C17A C22A 1.392(7)
C18A C19A 1.383(7)
C19A C20A 1.378(8)
C20A C21A 1.371(8)
C21A C22A 1.371(7)
C23 C24 1.392(6)
C23 C28 1.379(6)
C24 C25 1.377(6)
C25 C26 1.346(7)
C26 C27 1.397(7)
C27 C28 1.399(6)
C29 C30 1.419(6)
C29 C34 1.401(6)
C30 C31 1.393(7)
C30 C35 1.487(6)
C31 C32 1.389(7)
C32 C33 1.403(8)
C32 C41C 1.579(9)
C32 C41A 1.485(8)
C32 C41B 1.497(8)
C33 C34 1.387(7)
C34 C47A 1.519(11)
C34 C47B 1.478(15)
C35 C36 1.398(6)
C35 C40 1.395(6)
C36 C37 1.374(7)
C37 C38 1.364(7)
C38 C39 1.381(7)
C39 C40 1.375(7)
C47A C48A 1.368(15)
C47A C52A 1.423(13)
C48A C49A 1.321(14)
C49A C50A 1.381(15)
C50A C51A 1.420(13)
C51A C52A 1.393(12)
C47B C48B 1.34(2)
C47B C52B 1.365(19)
C48B C49B 1.50(2)
C49B C50B 1.38(2)
C50B C51B 1.29(2)
C51B C52B 1.344(18)
C41C C42C 1.3900
C41C C46C 1.3900
C42C C43C 1.3900
C43C C44C 1.3900
C44C C45C 1.3900
C45C C46C 1.3900
C17B C18B 1.3900
C17B C22B 1.3900
C18B C19B 1.3900
C19B C20B 1.3900
C20B C21B 1.3900
C21B C22B 1.3900
C41A C42A 1.3905
C41A C46A 1.3912
C42A C43A 1.3891
C43A C44A 1.3898
C44A C45A 1.3887
C45A C46A 1.3887
C41B C42B 1.3902
C41B C46B 1.3884
C42B C43B 1.3907
C43B C44B 1.3917
C44B C45B 1.3883
C45B C46B 1.3901
